data_1565224
loop_
_publ_author_name
'Hamaguchi, Tomohiko'
'Kai, Keisuke'
'Ando, Isao'
'Kawano, Ken'
'Yamauchi, Kosei'
'Sakai, Ken'

_publ_section_title
;
 A dinuclear nickel catalyst based on metal--metal cooperation for
 electrochemical hydrogen production
;
_journal_name_full 'Inorganica Chimica Acta'
_journal_page_first 119498
_journal_paper_doi 10.1016/j.ica.2020.119498
_journal_volume 505
_journal_year 2020
_chemical_formula_sum 'C68 H72 B2 F8 N4 Ni2 O P4 S4'
_chemical_formula_weight 1504.45
_space_group_crystal_system monoclinic
_space_group_IT_number 14
_space_group_name_Hall '-P 2ybc'
_space_group_name_H-M_alt 'P 1 21/c 1'
_atom_sites_solution_hydrogens geom
_atom_sites_solution_primary direct
_atom_sites_solution_secondary difmap
_cell_angle_alpha 90
_cell_angle_beta 113.0500(12)
_cell_angle_gamma 90
_cell_formula_units_Z 4
_cell_length_a 25.2930(4)
_cell_length_b 14.6432(3)
_cell_length_c 20.5612(4)
_cell_measurement_reflns_used 66101
_cell_measurement_temperature 120(2)
_cell_measurement_theta_max 27.45
_cell_measurement_theta_min 2.99
_cell_volume 7007.3(2)
_computing_cell_refinement 'CrystalClear (Rigaku, 2010)'
_computing_data_collection '<i>RAPID-AUTO</i> (Rigaku, 2002)'
_computing_data_reduction 'CrystalClear (Rigaku, 2010)'
_computing_molecular_graphics
;
Yadokari-XG (Wakita, Nemoto et al., 2009) and ORTEP-3
 for Windows (Farrugia ,1997))
;
_computing_publication_material
;
Yadokari-XG (Wakita, Nemoto et al., 2009) and publCIF
(Westrip, 2010)
;
_computing_structure_refinement 'SHELXL-2016/6 (Sheldrick, 2016)'
_computing_structure_solution 'SIR2011 (Burla, et al., 2012)'
_diffrn_ambient_temperature 120(2)
_diffrn_detector_area_resol_mean 10.000
_diffrn_measured_fraction_theta_full 0.998
_diffrn_measured_fraction_theta_max 0.996
_diffrn_measurement_device_type 'Rigaku R-AXIS RAPID'
_diffrn_measurement_method \w
_diffrn_radiation_type MoK\a
_diffrn_radiation_wavelength 0.71075
_diffrn_reflns_av_R_equivalents 0.0468
_diffrn_reflns_av_unetI/netI 0.0279
_diffrn_reflns_Laue_measured_fraction_full 0.998
_diffrn_reflns_Laue_measured_fraction_max 0.996
_diffrn_reflns_limit_h_max 32
_diffrn_reflns_limit_h_min -30
_diffrn_reflns_limit_k_max 18
_diffrn_reflns_limit_k_min -18
_diffrn_reflns_limit_l_max 26
_diffrn_reflns_limit_l_min -26
_diffrn_reflns_number 110234
_diffrn_reflns_point_group_measured_fraction_full 0.998
_diffrn_reflns_point_group_measured_fraction_max 0.996
_diffrn_reflns_theta_full 25.242
_diffrn_reflns_theta_max 27.459
_diffrn_reflns_theta_min 2.988
_exptl_absorpt_coefficient_mu 0.815
_exptl_absorpt_correction_T_max 0.872
_exptl_absorpt_correction_T_min 0.680
_exptl_absorpt_correction_type multi-scan
_exptl_absorpt_process_details 'ABSCOR (Rigaku, 1995)'
_exptl_crystal_colour red
_exptl_crystal_density_diffrn 1.426
_exptl_crystal_description block
_exptl_crystal_F_000 3112
_exptl_crystal_size_max 0.180
_exptl_crystal_size_mid 0.180
_exptl_crystal_size_min 0.100
_refine_diff_density_max 1.832
_refine_diff_density_min -1.172
_refine_diff_density_rms 0.091
_refine_ls_extinction_coef .
_refine_ls_extinction_method none
_refine_ls_goodness_of_fit_ref 1.014
_refine_ls_hydrogen_treatment constr
_refine_ls_matrix_type full
_refine_ls_number_parameters 860
_refine_ls_number_reflns 15971
_refine_ls_number_restraints 43
_refine_ls_restrained_S_all 1.115
_refine_ls_R_factor_all 0.0521
_refine_ls_R_factor_gt 0.0443
_refine_ls_shift/su_max 0.003
_refine_ls_shift/su_mean 0.000
_refine_ls_structure_factor_coef Fsqd
_refine_ls_weighting_details 'w=1/[\s^2^(Fo^2^)+(0.0694P)^2^+12.7731P] where P=(Fo^2^+2Fc^2^)/3'
_refine_ls_weighting_scheme calc
_refine_ls_wR_factor_gt 0.1237
_refine_ls_wR_factor_ref 0.1287
_reflns_Friedel_coverage 0.000
_reflns_Friedel_fraction_full .
_reflns_Friedel_fraction_max .
_reflns_number_gt 13797
_reflns_number_total 15971
_reflns_threshold_expression 'I > 2\s(I)'
_cod_data_source_file ICA-2020-505-119498.cif
_cod_data_source_block Ni_dppp_tzs_dimer
_cod_original_sg_symbol_H-M 'P 21/c'
_cod_database_code 1565224
_shelx_space_group_comment
;
The symmetry employed for this shelxl refinement is uniquely defined
by the following loop, which should always be used as a source of
symmetry information in preference to the above space-group names.
They are only intended as comments.
;
_shelx_estimated_absorpt_t_min 0.867
_shelx_estimated_absorpt_t_max 0.923

loop_
_space_group_symop_operation_xyz
'x, y, z'
'-x, y+1/2, -z+1/2'
'-x, -y, -z'
'x, -y-1/2, z-1/2'

loop_
_atom_site_label
_atom_site_type_symbol
_atom_site_fract_x
_atom_site_fract_y
_atom_site_fract_z
_atom_site_U_iso_or_equiv
_atom_site_adp_type
_atom_site_occupancy
_atom_site_site_symmetry_order
_atom_site_calc_flag
_atom_site_refinement_flags_posn
_atom_site_refinement_flags_adp
_atom_site_refinement_flags_occupancy
_atom_site_disorder_assembly
_atom_site_disorder_group
Ni1 Ni 0.27824(2) 0.93899(2) 0.95434(2) 0.01359(8) Uani 1 1 d . . . . .
Ni2 Ni 0.22587(2) 1.01956(2) 1.09821(2) 0.01439(8) Uani 1 1 d . . . . .
S1 S 0.19583(3) 1.01243(4) 0.92797(3) 0.01856(13) Uani 1 1 d . . . . .
S2 S 0.29260(3) 0.91224(4) 1.11478(3) 0.01877(13) Uani 1 1 d . . . . .
S3 S 0.09680(3) 0.88455(5) 0.91241(4) 0.02578(15) Uani 1 1 d . . . . .
S4 S 0.23572(3) 0.72452(5) 1.07444(4) 0.02945(16) Uani 1 1 d . . . . .
N1 N 0.25131(9) 0.83252(14) 0.98669(11) 0.0162(4) Uani 1 1 d . . . . .
N2 N 0.16529(9) 0.94603(14) 1.03135(11) 0.0170(4) Uani 1 1 d . . . . .
P1 P 0.30673(3) 1.05753(4) 0.91069(3) 0.01523(13) Uani 1 1 d . . . . .
P2 P 0.36283(3) 0.87179(4) 0.98213(3) 0.01468(13) Uani 1 1 d . . . . .
P3 P 0.29470(3) 1.09785(4) 1.18068(3) 0.01620(13) Uani 1 1 d . . . . .
P4 P 0.15986(3) 1.12700(4) 1.08459(3) 0.01654(13) Uani 1 1 d . . . . .
C1 C 0.15553(10) 0.94854(17) 0.96306(13) 0.0169(5) Uani 1 1 d . . . . .
C2 C 0.08573(13) 0.8528(2) 0.98669(16) 0.0295(6) Uani 1 1 d . . . . .
H1 H 0.055600 0.814212 0.986832 0.035 Uiso 1 1 calc R U . . .
C3 C 0.12618(11) 0.89088(19) 1.04480(15) 0.0228(5) Uani 1 1 d . . . . .
H2 H 0.127673 0.880659 1.091119 0.027 Uiso 1 1 calc R U . . .
C4 C 0.25958(11) 0.82629(17) 1.05407(13) 0.0178(5) Uani 1 1 d . . . . .
C5 C 0.21313(14) 0.6904(2) 0.98809(17) 0.0314(6) Uani 1 1 d . . . . .
H3 H 0.195344 0.633415 0.970343 0.038 Uiso 1 1 calc R U . . .
C6 C 0.22422(11) 0.75613(18) 0.94854(15) 0.0231(5) Uani 1 1 d . . . . .
H4 H 0.214282 0.750199 0.899143 0.028 Uiso 1 1 calc R U . . .
C7 C 0.26499(10) 1.16238(17) 0.90150(13) 0.0173(5) Uani 1 1 d . . . . .
C8 C 0.27582(11) 1.22008(18) 0.95934(14) 0.0199(5) Uani 1 1 d . . . . .
H5 H 0.304885 1.204576 1.003842 0.024 Uiso 1 1 calc R U . . .
C9 C 0.24461(11) 1.29965(18) 0.95240(15) 0.0227(5) Uani 1 1 d . . . . .
H6 H 0.252733 1.338850 0.991964 0.027 Uiso 1 1 calc R U . . .
C10 C 0.20133(12) 1.32259(19) 0.88775(16) 0.0252(6) Uani 1 1 d . . . . .
H7 H 0.179834 1.377155 0.883141 0.030 Uiso 1 1 calc R U . . .
C11 C 0.18984(12) 1.2654(2) 0.83025(15) 0.0253(6) Uani 1 1 d . . . . .
H8 H 0.160319 1.280822 0.786078 0.030 Uiso 1 1 calc R U . . .
C12 C 0.22123(11) 1.18542(18) 0.83668(14) 0.0205(5) Uani 1 1 d . . . . .
H9 H 0.212934 1.146382 0.797003 0.025 Uiso 1 1 calc R U . . .
C13 C 0.30423(12) 1.03585(18) 0.82258(14) 0.0205(5) Uani 1 1 d . . . . .
C14 C 0.25874(13) 0.98475(19) 0.77562(15) 0.0253(6) Uani 1 1 d . . . . .
H10 H 0.230194 0.961260 0.790336 0.030 Uiso 1 1 calc R U . . .
C15 C 0.25497(15) 0.9680(2) 0.70721(16) 0.0338(7) Uani 1 1 d . . . . .
H11 H 0.223787 0.933503 0.675283 0.041 Uiso 1 1 calc R U . . .
C16 C 0.29698(16) 1.0018(2) 0.68581(17) 0.0374(8) Uani 1 1 d . . . . .
H12 H 0.294658 0.989823 0.639360 0.045 Uiso 1 1 calc R U . . .
C17 C 0.34202(15) 1.0528(2) 0.73178(17) 0.0333(7) Uani 1 1 d . . . . .
H13 H 0.370559 1.075708 0.716795 0.040 Uiso 1 1 calc R U . . .
C18 C 0.34589(12) 1.07089(19) 0.80004(15) 0.0249(6) Uani 1 1 d . . . . .
H14 H 0.376628 1.106840 0.831230 0.030 Uiso 1 1 calc R U . . .
C19 C 0.37908(11) 1.09696(17) 0.96313(15) 0.0200(5) Uani 1 1 d . . . . .
H15 H 0.387121 1.150886 0.939421 0.024 Uiso 1 1 calc R U . . .
H16 H 0.380412 1.117357 1.009655 0.024 Uiso 1 1 calc R U . . .
C20 C 0.42704(11) 1.02701(18) 0.97565(15) 0.0214(5) Uani 1 1 d . . . . .
H17 H 0.464617 1.058071 0.998198 0.026 Uiso 1 1 calc R U . . .
H18 H 0.424366 1.003096 0.929425 0.026 Uiso 1 1 calc R U . . .
C21 C 0.42481(10) 0.94672(17) 1.02223(14) 0.0187(5) Uani 1 1 d . . . . .
H19 H 0.424528 0.971139 1.066993 0.022 Uiso 1 1 calc R U . . .
H20 H 0.460240 0.910017 1.034106 0.022 Uiso 1 1 calc R U . . .
C22 C 0.36960(11) 0.81756(17) 0.90641(13) 0.0175(5) Uani 1 1 d . . . . .
C23 C 0.31992(11) 0.79794(18) 0.84762(13) 0.0197(5) Uani 1 1 d . . . . .
H21 H 0.283695 0.816991 0.846594 0.024 Uiso 1 1 calc R U . . .
C24 C 0.32264(13) 0.75067(19) 0.79021(14) 0.0249(6) Uani 1 1 d . . . . .
H22 H 0.288490 0.737369 0.750296 0.030 Uiso 1 1 calc R U . . .
C25 C 0.37557(14) 0.7232(2) 0.79179(16) 0.0279(6) Uani 1 1 d . . . . .
H23 H 0.377715 0.691548 0.752568 0.034 Uiso 1 1 calc R U . . .
C26 C 0.42567(13) 0.7418(2) 0.85063(16) 0.0277(6) Uani 1 1 d . . . . .
H24 H 0.461775 0.722292 0.851530 0.033 Uiso 1 1 calc R U . . .
C27 C 0.42298(12) 0.78872(19) 0.90796(14) 0.0225(5) Uani 1 1 d . . . . .
H25 H 0.457145 0.801248 0.948072 0.027 Uiso 1 1 calc R U . . .
C28 C 0.37942(11) 0.77877(17) 1.04622(13) 0.0178(5) Uani 1 1 d . . . . .
C29 C 0.35951(12) 0.69056(19) 1.02315(15) 0.0235(5) Uani 1 1 d . . . . .
H26 H 0.337193 0.679678 0.974498 0.028 Uiso 1 1 calc R U . . .
C30 C 0.37222(14) 0.6191(2) 1.07098(16) 0.0307(6) Uani 1 1 d . . . . .
H27 H 0.357514 0.559806 1.055361 0.037 Uiso 1 1 calc R U . . .
C31 C 0.40659(13) 0.6341(2) 1.14210(15) 0.0297(6) Uani 1 1 d . . . . .
H28 H 0.415740 0.584877 1.174730 0.036 Uiso 1 1 calc R U . . .
C32 C 0.42725(12) 0.7203(2) 1.16501(14) 0.0270(6) Uani 1 1 d . . . . .
H29 H 0.451209 0.730101 1.213303 0.032 Uiso 1 1 calc R U . . .
C33 C 0.41325(11) 0.79337(19) 1.11783(14) 0.0218(5) Uani 1 1 d . . . . .
H30 H 0.426649 0.853028 1.134252 0.026 Uiso 1 1 calc R U . . .
C34 C 0.36890(10) 1.07565(18) 1.19177(13) 0.0185(5) Uani 1 1 d . . . . .
C35 C 0.39433(11) 1.12602(19) 1.15408(14) 0.0222(5) Uani 1 1 d . . . . .
H31 H 0.373232 1.173041 1.122869 0.027 Uiso 1 1 calc R U . . .
C36 C 0.45069(12) 1.1075(2) 1.16213(15) 0.0255(6) Uani 1 1 d . . . . .
H32 H 0.467913 1.141863 1.136447 0.031 Uiso 1 1 calc R U . . .
C37 C 0.48156(11) 1.0388(2) 1.20761(15) 0.0263(6) Uani 1 1 d . . . . .
H33 H 0.519604 1.025452 1.212166 0.032 Uiso 1 1 calc R U . . .
C38 C 0.45726(12) 0.9895(2) 1.24649(16) 0.0283(6) Uani 1 1 d . . . . .
H34 H 0.478750 0.943207 1.278201 0.034 Uiso 1 1 calc R U . . .
C39 C 0.40107(11) 1.00835(19) 1.23870(15) 0.0233(5) Uani 1 1 d . . . . .
H35 H 0.384486 0.975034 1.265629 0.028 Uiso 1 1 calc R U . . .
C40 C 0.29670(11) 1.07111(19) 1.26784(14) 0.0216(5) Uani 1 1 d . . . . .
C41 C 0.32657(12) 1.1284(2) 1.32530(15) 0.0290(6) Uani 1 1 d . . . . .
H36 H 0.342335 1.184367 1.317825 0.035 Uiso 1 1 calc R U . . .
C42 C 0.33301(14) 1.1031(3) 1.39296(16) 0.0367(8) Uani 1 1 d . . . . .
H37 H 0.353565 1.141442 1.431987 0.044 Uiso 1 1 calc R U . . .
C43 C 0.30956(17) 1.0223(3) 1.40359(17) 0.0450(9) Uani 1 1 d . . . . .
H38 H 0.313632 1.005752 1.449992 0.054 Uiso 1 1 calc R U . . .
C44 C 0.28015(17) 0.9647(2) 1.34749(17) 0.0389(8) Uani 1 1 d . . . . .
H39 H 0.264178 0.909234 1.355451 0.047 Uiso 1 1 calc R U . . .
C45 C 0.27406(13) 0.9889(2) 1.27884(15) 0.0260(6) Uani 1 1 d . . . . .
H40 H 0.254615 0.949329 1.240210 0.031 Uiso 1 1 calc R U . . .
C46 C 0.29034(11) 1.22234(18) 1.17319(15) 0.0219(5) Uani 1 1 d . . . . .
H41 H 0.322048 1.249092 1.214290 0.026 Uiso 1 1 calc R U . . .
H42 H 0.296105 1.240679 1.130088 0.026 Uiso 1 1 calc R U . . .
C47 C 0.23348(11) 1.26236(18) 1.16978(14) 0.0219(5) Uani 1 1 d . . . . .
H43 H 0.238140 1.328884 1.178800 0.026 Uiso 1 1 calc R U . . .
H44 H 0.223579 1.234522 1.207436 0.026 Uiso 1 1 calc R U . . .
C48 C 0.18426(11) 1.24589(18) 1.09820(14) 0.0215(5) Uani 1 1 d . . . . .
H45 H 0.197002 1.263696 1.060187 0.026 Uiso 1 1 calc R U . . .
H46 H 0.151486 1.285562 1.094410 0.026 Uiso 1 1 calc R U . . .
C49 C 0.12156(11) 1.11360(19) 1.14311(14) 0.0211(5) Uani 1 1 d . . . . .
C50 C 0.13273(12) 1.0390(2) 1.18878(15) 0.0255(6) Uani 1 1 d . . . . .
H47 H 0.160342 0.994707 1.189401 0.031 Uiso 1 1 calc R U . . .
C51 C 0.10341(14) 1.0293(2) 1.23371(16) 0.0335(7) Uani 1 1 d . . . . .
H48 H 0.111346 0.978613 1.264939 0.040 Uiso 1 1 calc R U . . .
C52 C 0.06322(14) 1.0928(3) 1.23269(17) 0.0377(8) Uani 1 1 d . . . . .
H49 H 0.043432 1.085949 1.263269 0.045 Uiso 1 1 calc R U . . .
C53 C 0.05135(12) 1.1669(3) 1.18733(17) 0.0345(7) Uani 1 1 d . . . . .
H50 H 0.023500 1.210707 1.186920 0.041 Uiso 1 1 calc R U . . .
C54 C 0.08025(11) 1.1774(2) 1.14220(15) 0.0269(6) Uani 1 1 d . . . . .
H51 H 0.071788 1.227956 1.110833 0.032 Uiso 1 1 calc R U . . .
C55 C 0.10265(11) 1.13075(18) 0.99644(13) 0.0193(5) Uani 1 1 d . . . . .
C56 C 0.11246(11) 1.17400(19) 0.94151(14) 0.0230(5) Uani 1 1 d . . . . .
H52 H 0.148740 1.201267 0.950522 0.028 Uiso 1 1 calc R U . . .
C57 C 0.06956(12) 1.1774(2) 0.87385(15) 0.0285(6) Uani 1 1 d . . . . .
H53 H 0.076624 1.207277 0.837026 0.034 Uiso 1 1 calc R U . . .
C58 C 0.01646(12) 1.1374(2) 0.85983(15) 0.0297(6) Uani 1 1 d . . . . .
H54 H -0.012923 1.140303 0.813672 0.036 Uiso 1 1 calc R U . . .
C59 C 0.00661(12) 1.0932(2) 0.91369(15) 0.0275(6) Uani 1 1 d . . . . .
H55 H -0.029489 1.064953 0.904055 0.033 Uiso 1 1 calc R U . . .
F1 F 0.35728(8) 1.37691(16) 1.08009(11) 0.0462(5) Uani 1 1 d . . . . .
F2 F 0.41787(9) 1.28191(12) 1.05485(9) 0.0353(4) Uani 1 1 d . . . . .
F3 F 0.44014(9) 1.43164(13) 1.07640(12) 0.0427(5) Uani 1 1 d . . . . .
F4 F 0.44336(8) 1.33857(13) 1.16623(9) 0.0378(4) Uani 1 1 d . . . . .
F5 F 0.17941(10) 0.80784(17) 0.77040(14) 0.0596(6) Uani 1 1 d . . . . .
F6 F 0.1394(3) 0.6821(3) 0.7920(3) 0.156(2) Uani 1 1 d . . . . .
F7 F 0.1828(2) 0.6770(4) 0.7161(4) 0.0589(17) Uani 0.5 1 d . . P A .
F8 F 0.1027(3) 0.7583(5) 0.6781(4) 0.090(2) Uani 0.5 1 d . . P A .
C60 C 0.04921(11) 1.0899(2) 0.98191(14) 0.0230(5) Uani 1 1 d . . . . .
H56 H 0.041929 1.059871 1.018519 0.028 Uiso 1 1 calc R U . . .
B1 B 0.41479(14) 1.3570(2) 1.09458(17) 0.0247(6) Uani 1 1 d . . . . .
B2 B 0.1457(2) 0.7352(3) 0.7398(3) 0.0561(12) Uani 1 1 d . . . . .
F9A F 0.1404(8) 0.6871(7) 0.6928(5) 0.162(6) Uani 0.5 1 d . . P A 1
F10A F 0.0891(4) 0.7677(8) 0.7377(8) 0.156(4) Uani 0.5 1 d . . P A 1
C61 C 0.48818(17) 1.3936(3) 0.9468(2) 0.0471(9) Uani 1 1 d . . . . .
H57 H 0.473999 1.436381 0.906987 0.071 Uiso 1 1 calc R U . . .
H58 H 0.530186 1.397194 0.969180 0.071 Uiso 1 1 calc R U . . .
H59 H 0.471851 1.409471 0.981350 0.071 Uiso 1 1 calc R U . . .
C62 C 0.47109(13) 1.3009(2) 0.92114(18) 0.0332(7) Uani 1 1 d . . . . .
N3 N 0.45756(13) 1.2283(2) 0.90176(18) 0.0413(7) Uani 1 1 d . . . . .
C63 C 0.0816(2) 0.9902(5) 0.7356(3) 0.0832(18) Uani 1 1 d . . . . .
H60 H 0.097081 0.929000 0.734973 0.125 Uiso 1 1 calc R U . . .
H61 H 0.039597 0.987443 0.716873 0.125 Uiso 1 1 calc R U . . .
H62 H 0.096269 1.013096 0.784283 0.125 Uiso 1 1 calc R U . . .
C64 C 0.09915(18) 1.0502(3) 0.6929(3) 0.0529(10) Uani 1 1 d . . . . .
N4 N 0.1139(2) 1.0963(4) 0.6603(4) 0.102(2) Uani 1 1 d . . . . .
O1 O 0.0390(2) 0.4857(4) 0.9146(3) 0.128(2) Uani 1 1 d D U . . .
C65 C 0.0704(6) 0.5329(10) 0.9086(11) 0.287(9) Uani 1 1 d D U . . .
H63 H 0.091924 0.497629 0.885858 0.345 Uiso 1 1 calc R U . . .
H64 H 0.098157 0.547344 0.956994 0.345 Uiso 1 1 calc R U . . .
C66 C 0.0581(6) 0.4105(6) 0.9557(7) 0.191(5) Uani 1 1 d D U . . .
H65 H 0.084795 0.429153 1.003597 0.229 Uiso 1 1 calc R U . . .
H66 H 0.079464 0.370864 0.935346 0.229 Uiso 1 1 calc R U . . .
C67 C 0.0523(2) 0.6395(4) 0.8625(4) 0.0845(18) Uani 1 1 d D . . . .
H67 H 0.020716 0.668111 0.871353 0.127 Uiso 1 1 calc R U . . .
H68 H 0.040443 0.628863 0.811732 0.127 Uiso 1 1 calc R U . . .
H69 H 0.085872 0.679941 0.879334 0.127 Uiso 1 1 calc R U . . .
C68 C 0.0050(4) 0.3538(5) 0.9611(4) 0.139(4) Uani 1 1 d D U . . .
H70 H -0.023655 0.341614 0.913488 0.209 Uiso 1 1 calc R U . . .
H71 H -0.012642 0.389755 0.987547 0.209 Uiso 1 1 calc R U . . .
H72 H 0.019119 0.295895 0.985603 0.209 Uiso 1 1 calc R U . . .

loop_
_atom_site_aniso_label
_atom_site_aniso_U_11
_atom_site_aniso_U_22
_atom_site_aniso_U_33
_atom_site_aniso_U_23
_atom_site_aniso_U_13
_atom_site_aniso_U_12
Ni1 0.01175(15) 0.01541(15) 0.01379(15) 0.00068(11) 0.00520(12) 0.00004(11)
Ni2 0.01209(15) 0.01608(16) 0.01399(15) -0.00064(11) 0.00401(12) -0.00060(11)
S1 0.0130(3) 0.0224(3) 0.0212(3) 0.0045(2) 0.0077(2) 0.0019(2)
S2 0.0173(3) 0.0205(3) 0.0164(3) -0.0015(2) 0.0043(2) 0.0029(2)
S3 0.0172(3) 0.0369(4) 0.0221(3) -0.0091(3) 0.0064(3) -0.0098(3)
S4 0.0408(4) 0.0208(3) 0.0334(4) 0.0039(3) 0.0216(3) -0.0053(3)
N1 0.0155(10) 0.0180(10) 0.0158(9) 0.0006(8) 0.0068(8) 0.0005(8)
N2 0.0136(10) 0.0182(10) 0.0189(10) -0.0004(8) 0.0061(8) -0.0012(8)
P1 0.0138(3) 0.0163(3) 0.0164(3) 0.0008(2) 0.0068(2) 0.0003(2)
P2 0.0135(3) 0.0160(3) 0.0143(3) 0.0000(2) 0.0053(2) 0.0006(2)
P3 0.0138(3) 0.0173(3) 0.0151(3) -0.0012(2) 0.0031(2) 0.0000(2)
P4 0.0130(3) 0.0185(3) 0.0168(3) -0.0003(2) 0.0045(2) 0.0005(2)
C1 0.0122(11) 0.0202(12) 0.0175(11) -0.0019(9) 0.0049(9) -0.0011(9)
C2 0.0248(14) 0.0358(16) 0.0324(15) -0.0072(13) 0.0161(12) -0.0121(12)
C3 0.0217(13) 0.0249(13) 0.0260(13) -0.0015(11) 0.0139(11) -0.0053(10)
C4 0.0167(11) 0.0163(11) 0.0218(12) 0.0036(9) 0.0089(10) 0.0008(9)
C5 0.0353(16) 0.0224(14) 0.0378(16) -0.0059(12) 0.0155(14) -0.0095(12)
C6 0.0213(13) 0.0217(13) 0.0260(13) -0.0063(11) 0.0089(11) -0.0028(10)
C7 0.0149(11) 0.0185(12) 0.0194(12) 0.0035(9) 0.0078(9) 0.0002(9)
C8 0.0165(12) 0.0221(13) 0.0202(12) 0.0022(10) 0.0063(10) 0.0003(9)
C9 0.0222(13) 0.0203(13) 0.0271(13) -0.0017(10) 0.0113(11) -0.0012(10)
C10 0.0217(13) 0.0204(13) 0.0350(15) 0.0068(11) 0.0128(12) 0.0058(10)
C11 0.0198(13) 0.0302(15) 0.0244(13) 0.0083(11) 0.0071(11) 0.0063(11)
C12 0.0196(12) 0.0223(13) 0.0193(12) 0.0024(10) 0.0074(10) 0.0010(10)
C13 0.0263(13) 0.0180(12) 0.0203(12) 0.0031(10) 0.0126(11) 0.0045(10)
C14 0.0347(15) 0.0203(13) 0.0217(13) 0.0006(10) 0.0117(12) 0.0022(11)
C15 0.051(2) 0.0242(14) 0.0246(14) -0.0026(12) 0.0130(14) 0.0052(13)
C16 0.058(2) 0.0362(17) 0.0244(15) 0.0051(13) 0.0234(15) 0.0181(15)
C17 0.0433(18) 0.0338(16) 0.0339(16) 0.0113(13) 0.0269(15) 0.0155(14)
C18 0.0270(14) 0.0243(13) 0.0284(14) 0.0080(11) 0.0163(12) 0.0071(11)
C19 0.0151(12) 0.0170(12) 0.0278(13) 0.0000(10) 0.0084(10) -0.0002(9)
C20 0.0149(12) 0.0191(12) 0.0302(14) 0.0007(10) 0.0090(10) 0.0001(9)
C21 0.0113(11) 0.0205(12) 0.0210(12) -0.0006(10) 0.0028(9) 0.0004(9)
C22 0.0200(12) 0.0160(11) 0.0180(11) 0.0009(9) 0.0091(10) 0.0017(9)
C23 0.0213(12) 0.0200(12) 0.0183(12) 0.0008(10) 0.0083(10) 0.0003(10)
C24 0.0301(15) 0.0246(13) 0.0189(12) -0.0024(10) 0.0086(11) -0.0034(11)
C25 0.0425(17) 0.0222(14) 0.0263(14) -0.0051(11) 0.0213(13) -0.0029(12)
C26 0.0284(14) 0.0290(14) 0.0334(15) -0.0034(12) 0.0205(12) 0.0015(11)
C27 0.0201(13) 0.0250(13) 0.0236(13) -0.0019(11) 0.0099(10) 0.0010(10)
C28 0.0165(11) 0.0198(12) 0.0186(11) 0.0023(10) 0.0083(9) 0.0050(9)
C29 0.0239(13) 0.0227(13) 0.0214(12) 0.0015(10) 0.0061(11) 0.0023(10)
C30 0.0366(16) 0.0217(14) 0.0304(15) 0.0049(12) 0.0094(13) 0.0022(12)
C31 0.0305(15) 0.0336(16) 0.0239(14) 0.0125(12) 0.0096(12) 0.0079(12)
C32 0.0242(14) 0.0396(16) 0.0170(12) 0.0047(11) 0.0079(11) 0.0070(12)
C33 0.0208(12) 0.0266(13) 0.0189(12) -0.0002(10) 0.0086(10) 0.0027(10)
C34 0.0129(11) 0.0205(12) 0.0179(11) -0.0057(10) 0.0016(9) -0.0001(9)
C35 0.0188(12) 0.0260(13) 0.0198(12) -0.0018(10) 0.0053(10) 0.0001(10)
C36 0.0205(13) 0.0326(15) 0.0238(13) -0.0072(11) 0.0090(11) -0.0041(11)
C37 0.0146(12) 0.0351(15) 0.0244(13) -0.0115(12) 0.0024(10) 0.0006(11)
C38 0.0217(14) 0.0296(15) 0.0260(14) -0.0027(12) 0.0011(11) 0.0057(11)
C39 0.0190(13) 0.0243(13) 0.0231(13) -0.0005(11) 0.0044(10) 0.0006(10)
C40 0.0181(12) 0.0279(14) 0.0169(12) -0.0003(10) 0.0049(10) 0.0061(10)
C41 0.0230(14) 0.0370(16) 0.0223(13) -0.0080(12) 0.0038(11) 0.0067(12)
C42 0.0341(17) 0.051(2) 0.0199(14) -0.0089(13) 0.0045(12) 0.0176(15)
C43 0.063(2) 0.054(2) 0.0200(14) 0.0094(14) 0.0182(15) 0.0320(19)
C44 0.059(2) 0.0350(17) 0.0312(16) 0.0128(14) 0.0264(16) 0.0153(16)
C45 0.0310(15) 0.0293(14) 0.0199(13) 0.0031(11) 0.0124(11) 0.0050(11)
C46 0.0175(12) 0.0180(12) 0.0275(13) -0.0021(10) 0.0058(10) -0.0017(9)
C47 0.0204(13) 0.0192(12) 0.0252(13) -0.0037(10) 0.0079(10) -0.0002(10)
C48 0.0182(12) 0.0194(12) 0.0258(13) 0.0007(10) 0.0075(10) 0.0012(10)
C49 0.0147(12) 0.0295(14) 0.0178(12) -0.0055(10) 0.0051(10) -0.0026(10)
C50 0.0229(13) 0.0305(14) 0.0223(13) -0.0041(11) 0.0082(11) -0.0065(11)
C51 0.0366(17) 0.0411(18) 0.0252(14) -0.0059(13) 0.0147(13) -0.0171(14)
C52 0.0297(16) 0.059(2) 0.0304(16) -0.0187(15) 0.0184(13) -0.0220(15)
C53 0.0165(13) 0.054(2) 0.0335(16) -0.0193(15) 0.0100(12) -0.0064(13)
C54 0.0168(12) 0.0366(16) 0.0247(13) -0.0076(12) 0.0054(11) -0.0005(11)
C55 0.0134(11) 0.0242(13) 0.0186(12) 0.0000(10) 0.0045(9) 0.0029(9)
C56 0.0163(12) 0.0289(14) 0.0230(13) 0.0028(11) 0.0068(10) 0.0022(10)
C57 0.0250(14) 0.0368(16) 0.0231(13) 0.0069(12) 0.0087(11) 0.0028(12)
C58 0.0212(14) 0.0424(17) 0.0205(13) 0.0000(12) 0.0027(11) 0.0050(12)
C59 0.0142(12) 0.0425(17) 0.0234(13) -0.0034(12) 0.0050(10) -0.0026(11)
F1 0.0249(9) 0.0718(15) 0.0393(11) -0.0114(10) 0.0098(8) -0.0004(9)
F2 0.0485(11) 0.0248(9) 0.0304(9) -0.0060(7) 0.0130(8) -0.0016(8)
F3 0.0566(13) 0.0254(9) 0.0546(12) -0.0005(9) 0.0310(11) -0.0083(9)
F4 0.0408(10) 0.0397(10) 0.0228(9) -0.0032(8) 0.0017(8) -0.0065(8)
F5 0.0398(12) 0.0575(14) 0.0734(16) -0.0194(12) 0.0136(11) -0.0147(11)
F6 0.278(7) 0.115(3) 0.121(3) -0.067(3) 0.128(4) -0.113(4)
F7 0.042(3) 0.042(3) 0.084(4) -0.023(3) 0.015(3) -0.003(2)
F8 0.040(3) 0.102(5) 0.079(4) -0.029(4) -0.031(3) -0.001(3)
C60 0.0181(12) 0.0295(14) 0.0210(13) -0.0008(11) 0.0074(10) -0.0012(10)
B1 0.0253(15) 0.0234(15) 0.0238(15) -0.0033(12) 0.0081(12) -0.0027(12)
B2 0.051(3) 0.049(3) 0.050(3) -0.011(2) -0.001(2) -0.019(2)
F9A 0.345(18) 0.098(7) 0.077(6) -0.058(6) 0.120(10) -0.076(11)
F10A 0.070(5) 0.144(9) 0.239(13) -0.051(9) 0.045(7) -0.051(6)
C61 0.042(2) 0.0363(18) 0.072(3) -0.0016(18) 0.0312(19) -0.0064(15)
C62 0.0236(14) 0.0379(18) 0.0432(18) 0.0082(14) 0.0184(13) 0.0011(12)
N3 0.0363(15) 0.0359(16) 0.0590(19) 0.0033(14) 0.0265(14) -0.0016(12)
C63 0.067(3) 0.125(5) 0.045(3) 0.019(3) 0.009(2) -0.016(3)
C64 0.043(2) 0.039(2) 0.071(3) 0.0048(19) 0.016(2) -0.0031(16)
N4 0.070(3) 0.077(3) 0.168(6) 0.059(4) 0.056(3) 0.010(2)
O1 0.108(4) 0.108(4) 0.155(5) 0.045(4) 0.036(4) -0.022(3)
C65 0.257(14) 0.274(17) 0.46(2) 0.094(16) 0.279(16) -0.011(13)
C66 0.328(15) 0.068(5) 0.229(12) 0.043(6) 0.167(11) 0.049(7)
C67 0.041(2) 0.089(4) 0.121(5) -0.028(4) 0.029(3) -0.004(2)
C68 0.258(12) 0.058(4) 0.105(6) 0.011(4) 0.074(7) -0.005(5)

loop_
_atom_type_symbol
_atom_type_description
_atom_type_scat_dispersion_real
_atom_type_scat_dispersion_imag
_atom_type_scat_source
C C 0.0033 0.0016 'International Tables Vol C Tables 4.2.6.8 and 6.1.1.4'
H H 0.0000 0.0000 'International Tables Vol C Tables 4.2.6.8 and 6.1.1.4'
B B 0.0013 0.0007 'International Tables Vol C Tables 4.2.6.8 and 6.1.1.4'
F F 0.0171 0.0103 'International Tables Vol C Tables 4.2.6.8 and 6.1.1.4'
N N 0.0061 0.0033 'International Tables Vol C Tables 4.2.6.8 and 6.1.1.4'
Ni Ni 0.3393 1.1124 'International Tables Vol C Tables 4.2.6.8 and 6.1.1.4'
P P 0.1023 0.0942 'International Tables Vol C Tables 4.2.6.8 and 6.1.1.4'
S S 0.1246 0.1234 'International Tables Vol C Tables 4.2.6.8 and 6.1.1.4'
O O 0.0106 0.0060 'International Tables Vol C Tables 4.2.6.8 and 6.1.1.4'

loop_
_geom_angle_atom_site_label_1
_geom_angle_atom_site_label_2
_geom_angle_atom_site_label_3
_geom_angle
_geom_angle_site_symmetry_1
_geom_angle_site_symmetry_3
N1 Ni1 P1 176.50(7) . .
N1 Ni1 S1 92.96(6) . .
P1 Ni1 S1 86.80(2) . .
N1 Ni1 P2 89.30(6) . .
P1 Ni1 P2 91.03(3) . .
S1 Ni1 P2 177.29(3) . .
N2 Ni2 P3 176.02(7) . .
N2 Ni2 P4 87.58(6) . .
P3 Ni2 P4 93.23(3) . .
N2 Ni2 S2 93.31(7) . .
P3 Ni2 S2 85.81(3) . .
P4 Ni2 S2 178.56(3) . .
C1 S1 Ni1 106.61(9) . .
C4 S2 Ni2 106.14(9) . .
C1 S3 C2 90.67(13) . .
C5 S4 C4 90.39(14) . .
C4 N1 C6 112.2(2) . .
C4 N1 Ni1 119.15(17) . .
C6 N1 Ni1 128.58(18) . .
C1 N2 C3 112.1(2) . .
C1 N2 Ni2 120.23(17) . .
C3 N2 Ni2 127.63(18) . .
C13 P1 C19 106.33(13) . .
C13 P1 C7 104.49(12) . .
C19 P1 C7 101.59(12) . .
C13 P1 Ni1 112.33(9) . .
C19 P1 Ni1 115.04(9) . .
C7 P1 Ni1 115.84(8) . .
C22 P2 C21 107.33(12) . .
C22 P2 C28 102.74(11) . .
C21 P2 C28 102.02(12) . .
C22 P2 Ni1 112.27(8) . .
C21 P2 Ni1 114.92(9) . .
C28 P2 Ni1 116.29(8) . .
C40 P3 C34 102.00(12) . .
C40 P3 C46 105.99(13) . .
C34 P3 C46 102.28(12) . .
C40 P3 Ni2 110.71(9) . .
C34 P3 Ni2 117.64(8) . .
C46 P3 Ni2 116.61(9) . .
C55 P4 C49 103.81(12) . .
C55 P4 C48 102.23(12) . .
C49 P4 C48 103.61(13) . .
C55 P4 Ni2 114.17(9) . .
C49 P4 Ni2 113.92(9) . .
C48 P4 Ni2 117.42(9) . .
N2 C1 S3 112.59(18) . .
N2 C1 S1 123.95(19) . .
S3 C1 S1 123.42(15) . .
C3 C2 S3 110.1(2) . .
C3 C2 H1 125.0 . .
S3 C2 H1 125.0 . .
C2 C3 N2 114.6(2) . .
C2 C3 H2 122.7 . .
N2 C3 H2 122.7 . .
N1 C4 S4 112.88(19) . .
N1 C4 S2 122.50(19) . .
S4 C4 S2 124.60(15) . .
C6 C5 S4 110.5(2) . .
C6 C5 H3 124.8 . .
S4 C5 H3 124.8 . .
C5 C6 N1 114.0(3) . .
C5 C6 H4 123.0 . .
N1 C6 H4 123.0 . .
C8 C7 C12 118.9(2) . .
C8 C7 P1 120.45(19) . .
C12 C7 P1 120.6(2) . .
C9 C8 C7 120.6(2) . .
C9 C8 H5 119.7 . .
C7 C8 H5 119.7 . .
C8 C9 C10 120.4(3) . .
C8 C9 H6 119.8 . .
C10 C9 H6 119.8 . .
C11 C10 C9 119.6(3) . .
C11 C10 H7 120.2 . .
C9 C10 H7 120.2 . .
C10 C11 C12 120.5(3) . .
C10 C11 H8 119.8 . .
C12 C11 H8 119.8 . .
C11 C12 C7 120.2(3) . .
C11 C12 H9 119.9 . .
C7 C12 H9 119.9 . .
C14 C13 C18 119.3(3) . .
C14 C13 P1 118.8(2) . .
C18 C13 P1 121.9(2) . .
C15 C14 C13 120.3(3) . .
C15 C14 H10 119.8 . .
C13 C14 H10 119.8 . .
C16 C15 C14 119.8(3) . .
C16 C15 H11 120.1 . .
C14 C15 H11 120.1 . .
C17 C16 C15 120.3(3) . .
C17 C16 H12 119.9 . .
C15 C16 H12 119.9 . .
C16 C17 C18 120.4(3) . .
C16 C17 H13 119.8 . .
C18 C17 H13 119.8 . .
C17 C18 C13 119.8(3) . .
C17 C18 H14 120.1 . .
C13 C18 H14 120.1 . .
C20 C19 P1 115.78(18) . .
C20 C19 H15 108.3 . .
P1 C19 H15 108.3 . .
C20 C19 H16 108.3 . .
P1 C19 H16 108.3 . .
H15 C19 H16 107.4 . .
C19 C20 C21 113.5(2) . .
C19 C20 H17 108.9 . .
C21 C20 H17 108.9 . .
C19 C20 H18 108.9 . .
C21 C20 H18 108.9 . .
H17 C20 H18 107.7 . .
C20 C21 P2 114.49(18) . .
C20 C21 H19 108.6 . .
P2 C21 H19 108.6 . .
C20 C21 H20 108.6 . .
P2 C21 H20 108.6 . .
H19 C21 H20 107.6 . .
C23 C22 C27 119.5(2) . .
C23 C22 P2 118.65(19) . .
C27 C22 P2 121.7(2) . .
C22 C23 C24 120.8(2) . .
C22 C23 H21 119.6 . .
C24 C23 H21 119.6 . .
C25 C24 C23 119.5(3) . .
C25 C24 H22 120.3 . .
C23 C24 H22 120.3 . .
C24 C25 C26 120.3(3) . .
C24 C25 H23 119.8 . .
C26 C25 H23 119.8 . .
C27 C26 C25 120.2(3) . .
C27 C26 H24 119.9 . .
C25 C26 H24 119.9 . .
C26 C27 C22 119.7(3) . .
C26 C27 H25 120.1 . .
C22 C27 H25 120.1 . .
C33 C28 C29 119.2(2) . .
C33 C28 P2 121.2(2) . .
C29 C28 P2 119.54(19) . .
C30 C29 C28 120.2(3) . .
C30 C29 H26 119.9 . .
C28 C29 H26 119.9 . .
C29 C30 C31 120.1(3) . .
C29 C30 H27 120.0 . .
C31 C30 H27 120.0 . .
C32 C31 C30 120.0(3) . .
C32 C31 H28 120.0 . .
C30 C31 H28 120.0 . .
C31 C32 C33 120.4(3) . .
C31 C32 H29 119.8 . .
C33 C32 H29 119.8 . .
C32 C33 C28 120.0(3) . .
C32 C33 H30 120.0 . .
C28 C33 H30 120.0 . .
C35 C34 C39 119.1(2) . .
C35 C34 P3 120.7(2) . .
C39 C34 P3 120.2(2) . .
C36 C35 C34 120.2(3) . .
C36 C35 H31 119.9 . .
C34 C35 H31 119.9 . .
C37 C36 C35 120.0(3) . .
C37 C36 H32 120.0 . .
C35 C36 H32 120.0 . .
C38 C37 C36 120.5(3) . .
C38 C37 H33 119.8 . .
C36 C37 H33 119.8 . .
C37 C38 C39 119.5(3) . .
C37 C38 H34 120.2 . .
C39 C38 H34 120.2 . .
C38 C39 C34 120.7(3) . .
C38 C39 H35 119.6 . .
C34 C39 H35 119.6 . .
C45 C40 C41 120.1(3) . .
C45 C40 P3 119.6(2) . .
C41 C40 P3 120.0(2) . .
C42 C41 C40 119.9(3) . .
C42 C41 H36 120.1 . .
C40 C41 H36 120.1 . .
C43 C42 C41 120.0(3) . .
C43 C42 H37 120.0 . .
C41 C42 H37 120.0 . .
C42 C43 C44 120.9(3) . .
C42 C43 H38 119.5 . .
C44 C43 H38 119.5 . .
C43 C44 C45 119.7(3) . .
C43 C44 H39 120.1 . .
C45 C44 H39 120.1 . .
C40 C45 C44 119.5(3) . .
C40 C45 H40 120.3 . .
C44 C45 H40 120.3 . .
C47 C46 P3 114.24(18) . .
C47 C46 H41 108.7 . .
P3 C46 H41 108.7 . .
C47 C46 H42 108.7 . .
P3 C46 H42 108.7 . .
H41 C46 H42 107.6 . .
C46 C47 C48 112.4(2) . .
C46 C47 H43 109.1 . .
C48 C47 H43 109.1 . .
C46 C47 H44 109.1 . .
C48 C47 H44 109.1 . .
H43 C47 H44 107.9 . .
C47 C48 P4 113.30(19) . .
C47 C48 H45 108.9 . .
P4 C48 H45 108.9 . .
C47 C48 H46 108.9 . .
P4 C48 H46 108.9 . .
H45 C48 H46 107.7 . .
C50 C49 C54 119.1(3) . .
C50 C49 P4 120.5(2) . .
C54 C49 P4 120.4(2) . .
C49 C50 C51 120.3(3) . .
C49 C50 H47 119.9 . .
C51 C50 H47 119.9 . .
C52 C51 C50 120.1(3) . .
C52 C51 H48 120.0 . .
C50 C51 H48 120.0 . .
C51 C52 C53 120.4(3) . .
C51 C52 H49 119.8 . .
C53 C52 H49 119.8 . .
C52 C53 C54 120.1(3) . .
C52 C53 H50 120.0 . .
C54 C53 H50 120.0 . .
C49 C54 C53 120.1(3) . .
C49 C54 H51 119.9 . .
C53 C54 H51 119.9 . .
C60 C55 C56 118.9(2) . .
C60 C55 P4 121.6(2) . .
C56 C55 P4 119.5(2) . .
C57 C56 C55 120.5(3) . .
C57 C56 H52 119.7 . .
C55 C56 H52 119.7 . .
C58 C57 C56 120.4(3) . .
C58 C57 H53 119.8 . .
C56 C57 H53 119.8 . .
C59 C58 C57 119.5(3) . .
C59 C58 H54 120.2 . .
C57 C58 H54 120.2 . .
C58 C59 C60 120.6(3) . .
C58 C59 H55 119.7 . .
C60 C59 H55 119.7 . .
F9A F7 B2 51.4(6) . .
B2 F8 F9A 50.6(5) . .
B2 F8 F10A 65.6(6) . .
F9A F8 F10A 105.7(8) . .
C59 C60 C55 120.1(3) . .
C59 C60 H56 120.0 . .
C55 C60 H56 120.0 . .
F4 B1 F2 110.1(3) . .
F4 B1 F3 109.5(2) . .
F2 B1 F3 109.0(2) . .
F4 B1 F1 109.4(2) . .
F2 B1 F1 109.5(2) . .
F3 B1 F1 109.3(3) . .
F9A B2 F8 65.4(8) . .
F9A B2 F5 135.1(8) . .
F8 B2 F5 111.5(5) . .
F9A B2 F6 107.2(6) . .
F8 B2 F6 125.1(6) . .
F5 B2 F6 108.9(4) . .
F9A B2 F7 42.2(9) . .
F8 B2 F7 102.4(6) . .
F5 B2 F7 103.8(4) . .
F6 B2 F7 102.3(5) . .
F9A B2 F10A 112.0(10) . .
F8 B2 F10A 58.9(6) . .
F5 B2 F10A 100.7(5) . .
F6 B2 F10A 78.5(7) . .
F7 B2 F10A 153.7(6) . .
F7 F9A B2 86.5(10) . .
F7 F9A F8 138.1(11) . .
B2 F9A F8 64.1(7) . .
F8 F10A B2 55.5(5) . .
C62 C61 H57 109.5 . .
C62 C61 H58 109.5 . .
H57 C61 H58 109.5 . .
C62 C61 H59 109.5 . .
H57 C61 H59 109.5 . .
H58 C61 H59 109.5 . .
N3 C62 C61 179.2(4) . .
C64 C63 H60 109.5 . .
C64 C63 H61 109.5 . .
H60 C63 H61 109.5 . .
C64 C63 H62 109.5 . .
H60 C63 H62 109.5 . .
H61 C63 H62 109.5 . .
N4 C64 C63 178.6(5) . .
C65 O1 C66 119.0(11) . .
O1 C65 C67 124.3(12) . .
O1 C65 H63 106.3 . .
C67 C65 H63 106.3 . .
O1 C65 H64 106.3 . .
C67 C65 H64 106.3 . .
H63 C65 H64 106.4 . .
O1 C66 C68 110.8(9) . .
O1 C66 H65 109.5 . .
C68 C66 H65 109.5 . .
O1 C66 H66 109.5 . .
C68 C66 H66 109.5 . .
H65 C66 H66 108.1 . .
C65 C67 H67 109.5 . .
C65 C67 H68 109.5 . .
H67 C67 H68 109.5 . .
C65 C67 H69 109.5 . .
H67 C67 H69 109.5 . .
H68 C67 H69 109.5 . .
C66 C68 H70 109.5 . .
C66 C68 H71 109.5 . .
H70 C68 H71 109.5 . .
C66 C68 H72 109.5 . .
H70 C68 H72 109.5 . .
H71 C68 H72 109.5 . .

loop_
_geom_bond_atom_site_label_1
_geom_bond_atom_site_label_2
_geom_bond_distance
_geom_bond_site_symmetry_2
Ni1 N1 1.921(2) .
Ni1 P1 2.2011(7) .
Ni1 S1 2.2157(7) .
Ni1 P2 2.2170(7) .
Ni2 N2 1.936(2) .
Ni2 P3 2.2156(7) .
Ni2 P4 2.2304(7) .
Ni2 S2 2.2326(7) .
S1 C1 1.735(3) .
S2 C4 1.739(3) .
S3 C1 1.720(3) .
S3 C2 1.721(3) .
S4 C5 1.713(3) .
S4 C4 1.720(3) .
N1 C4 1.321(3) .
N1 C6 1.384(3) .
N2 C1 1.328(3) .
N2 C3 1.386(3) .
P1 C13 1.816(3) .
P1 C19 1.817(3) .
P1 C7 1.831(3) .
P2 C22 1.815(3) .
P2 C21 1.825(3) .
P2 C28 1.826(3) .
P3 C40 1.816(3) .
P3 C34 1.829(3) .
P3 C46 1.829(3) .
P4 C55 1.824(3) .
P4 C49 1.827(3) .
P4 C48 1.831(3) .
C2 C3 1.352(4) .
C2 H1 0.9500 .
C3 H2 0.9500 .
C5 C6 1.359(4) .
C5 H3 0.9500 .
C6 H4 0.9500 .
C7 C8 1.396(4) .
C7 C12 1.400(3) .
C8 C9 1.383(4) .
C8 H5 0.9500 .
C9 C10 1.392(4) .
C9 H6 0.9500 .
C10 C11 1.384(4) .
C10 H7 0.9500 .
C11 C12 1.392(4) .
C11 H8 0.9500 .
C12 H9 0.9500 .
C13 C14 1.395(4) .
C13 C18 1.404(4) .
C14 C15 1.394(4) .
C14 H10 0.9500 .
C15 C16 1.391(5) .
C15 H11 0.9500 .
C16 C17 1.380(5) .
C16 H12 0.9500 .
C17 C18 1.394(4) .
C17 H13 0.9500 .
C18 H14 0.9500 .
C19 C20 1.531(3) .
C19 H15 0.9900 .
C19 H16 0.9900 .
C20 C21 1.531(4) .
C20 H17 0.9900 .
C20 H18 0.9900 .
C21 H19 0.9900 .
C21 H20 0.9900 .
C22 C23 1.390(4) .
C22 C27 1.403(4) .
C23 C24 1.393(4) .
C23 H21 0.9500 .
C24 C25 1.386(4) .
C24 H22 0.9500 .
C25 C26 1.394(4) .
C25 H23 0.9500 .
C26 C27 1.389(4) .
C26 H24 0.9500 .
C27 H25 0.9500 .
C28 C33 1.400(4) .
C28 C29 1.400(4) .
C29 C30 1.385(4) .
C29 H26 0.9500 .
C30 C31 1.395(4) .
C30 H27 0.9500 .
C31 C32 1.377(5) .
C31 H28 0.9500 .
C32 C33 1.393(4) .
C32 H29 0.9500 .
C33 H30 0.9500 .
C34 C35 1.396(4) .
C34 C39 1.396(4) .
C35 C36 1.396(4) .
C35 H31 0.9500 .
C36 C37 1.387(4) .
C36 H32 0.9500 .
C37 C38 1.386(4) .
C37 H33 0.9500 .
C38 C39 1.394(4) .
C38 H34 0.9500 .
C39 H35 0.9500 .
C40 C45 1.389(4) .
C40 C41 1.404(4) .
C41 C42 1.386(4) .
C41 H36 0.9500 .
C42 C43 1.379(6) .
C42 H37 0.9500 .
C43 C44 1.386(5) .
C43 H38 0.9500 .
C44 C45 1.404(4) .
C44 H39 0.9500 .
C45 H40 0.9500 .
C46 C47 1.529(4) .
C46 H41 0.9900 .
C46 H42 0.9900 .
C47 C48 1.530(4) .
C47 H43 0.9900 .
C47 H44 0.9900 .
C48 H45 0.9900 .
C48 H46 0.9900 .
C49 C50 1.395(4) .
C49 C54 1.396(4) .
C50 C51 1.400(4) .
C50 H47 0.9500 .
C51 C52 1.372(5) .
C51 H48 0.9500 .
C52 C53 1.385(5) .
C52 H49 0.9500 .
C53 C54 1.396(4) .
C53 H50 0.9500 .
C54 H51 0.9500 .
C55 C60 1.399(4) .
C55 C56 1.399(4) .
C56 C57 1.390(4) .
C56 H52 0.9500 .
C57 C58 1.388(4) .
C57 H53 0.9500 .
C58 C59 1.387(4) .
C58 H54 0.9500 .
C59 C60 1.396(4) .
C59 H55 0.9500 .
F1 B1 1.397(4) .
F2 B1 1.390(4) .
F3 B1 1.390(4) .
F4 B1 1.390(4) .
F5 B2 1.355(5) .
F6 B2 1.384(7) .
F7 F9A 0.998(18) .
F7 B2 1.483(8) .
F8 B2 1.351(8) .
F8 F9A 1.365(15) .
F8 F10A 1.403(14) .
C60 H56 0.9500 .
B2 F9A 1.161(9) .
B2 F10A 1.492(11) .
C61 C62 1.458(5) .
C61 H57 0.9800 .
C61 H58 0.9800 .
C61 H59 0.9800 .
C62 N3 1.140(5) .
C63 C64 1.430(7) .
C63 H60 0.9800 .
C63 H61 0.9800 .
C63 H62 0.9800 .
C64 N4 1.114(6) .
O1 C65 1.098(10) .
O1 C66 1.356(9) .
C65 C67 1.789(13) .
C65 H63 0.9900 .
C65 H64 0.9900 .
C66 C68 1.620(12) .
C66 H65 0.9900 .
C66 H66 0.9900 .
C67 H67 0.9800 .
C67 H68 0.9800 .
C67 H69 0.9800 .
C68 H70 0.9800 .
C68 H71 0.9800 .
C68 H72 0.9800 .

loop_
_geom_hbond_atom_site_label_D
_geom_hbond_atom_site_label_H
_geom_hbond_atom_site_label_A
_geom_hbond_distance_DH
_geom_hbond_distance_HA
_geom_hbond_distance_DA
_geom_hbond_angle_DHA
_geom_hbond_site_symmetry_A
C3 H2 F7 0.95 2.54 3.391(7) 149.0 4_576
C3 H2 F9A 0.95 2.22 3.136(7) 161.5 4_576
C6 H4 F5 0.95 2.58 3.468(4) 155.1 .
C6 H4 F6 0.95 2.48 3.276(6) 140.9 .
C14 H10 F5 0.95 2.54 3.253(4) 131.9 .
C18 H14 N3 0.95 2.67 3.611(4) 170.5 .
C19 H15 N3 0.99 2.48 3.345(4) 146.1 .
C19 H16 F2 0.99 2.62 3.226(3) 119.4 .
C23 H21 F5 0.95 2.49 3.279(3) 140.7 .
C45 H40 F7 0.95 2.50 3.251(7) 135.6 4_576
C48 H46 N4 0.99 2.60 3.452(5) 144.7 4_586
C50 H47 F7 0.95 2.59 3.372(7) 139.9 4_576
C61 H59 F3 0.98 2.41 3.381(5) 171.9 .
C63 H60 F5 0.98 2.61 3.518(7) 153.6 .
C63 H60 F10A 0.98 2.37 3.263(13) 150.7 .
C63 H61 O1 0.98 2.66 3.388(8) 131.7 2_556
C67 H69 F6 0.98 2.64 3.137(8) 111.8 .
C68 H70 F8 0.98 2.47 3.386(11) 156.2 2_546
C6 H4 F5 0.95 2.58 3.468(4) 155.1 .
C6 H4 F6 0.95 2.48 3.276(6) 140.9 .
C14 H10 F5 0.95 2.54 3.253(4) 131.9 .
C18 H14 N3 0.95 2.67 3.611(4) 170.5 .
C19 H15 N3 0.99 2.48 3.345(4) 146.1 .
C19 H16 F2 0.99 2.62 3.226(3) 119.4 .
C23 H21 F5 0.95 2.49 3.279(3) 140.7 .
C61 H59 F3 0.98 2.41 3.381(5) 171.9 .
C63 H60 F5 0.98 2.61 3.518(7) 153.6 .
C63 H60 F10A 0.98 2.37 3.263(13) 150.7 .
C67 H69 F6 0.98 2.64 3.137(8) 111.8 .
C6 H4 F5 0.95 2.58 3.468(4) 155.1 .
C6 H4 F6 0.95 2.48 3.276(6) 140.9 .
C14 H10 F5 0.95 2.54 3.253(4) 131.9 .
C18 H14 N3 0.95 2.67 3.611(4) 170.5 .
C19 H15 N3 0.99 2.48 3.345(4) 146.1 .
C19 H16 F2 0.99 2.62 3.226(3) 119.4 .
C23 H21 F5 0.95 2.49 3.279(3) 140.7 .
C61 H59 F3 0.98 2.41 3.381(5) 171.9 .
C63 H60 F5 0.98 2.61 3.518(7) 153.6 .
C63 H60 F10A 0.98 2.37 3.263(13) 150.7 .
C67 H69 F6 0.98 2.64 3.137(8) 111.8 .
C6 H4 F5 0.95 2.58 3.468(4) 155.1 .
C6 H4 F6 0.95 2.48 3.276(6) 140.9 .
C14 H10 F5 0.95 2.54 3.253(4) 131.9 .
C18 H14 N3 0.95 2.67 3.611(4) 170.5 .
C19 H15 N3 0.99 2.48 3.345(4) 146.1 .
C19 H16 F2 0.99 2.62 3.226(3) 119.4 .
C23 H21 F5 0.95 2.49 3.279(3) 140.7 .
C61 H59 F3 0.98 2.41 3.381(5) 171.9 .
C63 H60 F5 0.98 2.61 3.518(7) 153.6 .
C63 H60 F10A 0.98 2.37 3.263(13) 150.7 .
C67 H69 F6 0.98 2.64 3.137(8) 111.8 .
C6 H4 F5 0.95 2.58 3.468(4) 155.1 .
C6 H4 F6 0.95 2.48 3.276(6) 140.9 .
C14 H10 F5 0.95 2.54 3.253(4) 131.9 .
C18 H14 N3 0.95 2.67 3.611(4) 170.5 .
C19 H15 N3 0.99 2.48 3.345(4) 146.1 .
C19 H16 F2 0.99 2.62 3.226(3) 119.4 .
C23 H21 F5 0.95 2.49 3.279(3) 140.7 .
C61 H59 F3 0.98 2.41 3.381(5) 171.9 .
C63 H60 F5 0.98 2.61 3.518(7) 153.6 .
C63 H60 F10A 0.98 2.37 3.263(13) 150.7 .
C67 H69 F6 0.98 2.64 3.137(8) 111.8 .
C6 H4 F5 0.95 2.58 3.468(4) 155.1 .
C6 H4 F6 0.95 2.48 3.276(6) 140.9 .
C14 H10 F5 0.95 2.54 3.253(4) 131.9 .
C18 H14 N3 0.95 2.67 3.611(4) 170.5 .
C19 H15 N3 0.99 2.48 3.345(4) 146.1 .
C19 H16 F2 0.99 2.62 3.226(3) 119.4 .
C23 H21 F5 0.95 2.49 3.279(3) 140.7 .
C61 H59 F3 0.98 2.41 3.381(5) 171.9 .
C63 H60 F5 0.98 2.61 3.518(7) 153.6 .
C63 H60 F10A 0.98 2.37 3.263(13) 150.7 .
C67 H69 F6 0.98 2.64 3.137(8) 111.8 .

loop_
_geom_torsion_atom_site_label_1
_geom_torsion_atom_site_label_2
_geom_torsion_atom_site_label_3
_geom_torsion_atom_site_label_4
_geom_torsion
_geom_torsion_site_symmetry_1
_geom_torsion_site_symmetry_2
_geom_torsion_site_symmetry_3
_geom_torsion_site_symmetry_4
C3 N2 C1 S3 1.1(3) . . . .
Ni2 N2 C1 S3 -175.69(12) . . . .
C3 N2 C1 S1 178.96(19) . . . .
Ni2 N2 C1 S1 2.1(3) . . . .
C2 S3 C1 N2 -0.5(2) . . . .
C2 S3 C1 S1 -178.34(19) . . . .
Ni1 S1 C1 N2 75.5(2) . . . .
Ni1 S1 C1 S3 -106.94(15) . . . .
C1 S3 C2 C3 -0.3(2) . . . .
S3 C2 C3 N2 1.0(3) . . . .
C1 N2 C3 C2 -1.4(3) . . . .
Ni2 N2 C3 C2 175.1(2) . . . .
C6 N1 C4 S4 1.3(3) . . . .
Ni1 N1 C4 S4 -177.24(11) . . . .
C6 N1 C4 S2 -179.92(18) . . . .
Ni1 N1 C4 S2 1.5(3) . . . .
C5 S4 C4 N1 -0.6(2) . . . .
C5 S4 C4 S2 -179.38(19) . . . .
Ni2 S2 C4 N1 78.8(2) . . . .
Ni2 S2 C4 S4 -102.62(16) . . . .
C4 S4 C5 C6 -0.2(2) . . . .
S4 C5 C6 N1 1.0(3) . . . .
C4 N1 C6 C5 -1.5(3) . . . .
Ni1 N1 C6 C5 176.9(2) . . . .
C13 P1 C7 C8 -153.6(2) . . . .
C19 P1 C7 C8 -43.1(2) . . . .
Ni1 P1 C7 C8 82.3(2) . . . .
C13 P1 C7 C12 27.2(2) . . . .
C19 P1 C7 C12 137.7(2) . . . .
Ni1 P1 C7 C12 -96.9(2) . . . .
C12 C7 C8 C9 -1.3(4) . . . .
P1 C7 C8 C9 179.6(2) . . . .
C7 C8 C9 C10 0.9(4) . . . .
C8 C9 C10 C11 -0.2(4) . . . .
C9 C10 C11 C12 -0.1(4) . . . .
C10 C11 C12 C7 -0.3(4) . . . .
C8 C7 C12 C11 1.0(4) . . . .
P1 C7 C12 C11 -179.9(2) . . . .
C19 P1 C13 C14 164.9(2) . . . .
C7 P1 C13 C14 -88.1(2) . . . .
Ni1 P1 C13 C14 38.2(2) . . . .
C19 P1 C13 C18 -16.7(3) . . . .
C7 P1 C13 C18 90.3(2) . . . .
Ni1 P1 C13 C18 -143.3(2) . . . .
C18 C13 C14 C15 0.6(4) . . . .
P1 C13 C14 C15 179.0(2) . . . .
C13 C14 C15 C16 0.4(4) . . . .
C14 C15 C16 C17 -0.7(5) . . . .
C15 C16 C17 C18 0.0(5) . . . .
C16 C17 C18 C13 1.0(4) . . . .
C14 C13 C18 C17 -1.3(4) . . . .
P1 C13 C18 C17 -179.7(2) . . . .
C13 P1 C19 C20 -65.7(2) . . . .
C7 P1 C19 C20 -174.72(19) . . . .
Ni1 P1 C19 C20 59.3(2) . . . .
P1 C19 C20 C21 -67.1(3) . . . .
C19 C20 C21 P2 67.3(3) . . . .
C22 P2 C21 C20 65.3(2) . . . .
C28 P2 C21 C20 172.91(18) . . . .
Ni1 P2 C21 C20 -60.3(2) . . . .
C21 P2 C22 C23 -146.5(2) . . . .
C28 P2 C22 C23 106.4(2) . . . .
Ni1 P2 C22 C23 -19.3(2) . . . .
C21 P2 C22 C27 38.6(2) . . . .
C28 P2 C22 C27 -68.5(2) . . . .
Ni1 P2 C22 C27 165.81(19) . . . .
C27 C22 C23 C24 -0.5(4) . . . .
P2 C22 C23 C24 -175.5(2) . . . .
C22 C23 C24 C25 -0.2(4) . . . .
C23 C24 C25 C26 0.7(4) . . . .
C24 C25 C26 C27 -0.6(4) . . . .
C25 C26 C27 C22 -0.1(4) . . . .
C23 C22 C27 C26 0.6(4) . . . .
P2 C22 C27 C26 175.5(2) . . . .
C22 P2 C28 C33 139.1(2) . . . .
C21 P2 C28 C33 28.0(2) . . . .
Ni1 P2 C28 C33 -97.8(2) . . . .
C22 P2 C28 C29 -38.9(2) . . . .
C21 P2 C28 C29 -150.0(2) . . . .
Ni1 P2 C28 C29 84.2(2) . . . .
C33 C28 C29 C30 1.3(4) . . . .
P2 C28 C29 C30 179.4(2) . . . .
C28 C29 C30 C31 -2.2(5) . . . .
C29 C30 C31 C32 0.9(5) . . . .
C30 C31 C32 C33 1.1(4) . . . .
C31 C32 C33 C28 -2.0(4) . . . .
C29 C28 C33 C32 0.7(4) . . . .
P2 C28 C33 C32 -177.3(2) . . . .
C40 P3 C34 C35 -148.2(2) . . . .
C46 P3 C34 C35 -38.7(2) . . . .
Ni2 P3 C34 C35 90.5(2) . . . .
C40 P3 C34 C39 31.2(2) . . . .
C46 P3 C34 C39 140.8(2) . . . .
Ni2 P3 C34 C39 -90.1(2) . . . .
C39 C34 C35 C36 1.6(4) . . . .
P3 C34 C35 C36 -179.0(2) . . . .
C34 C35 C36 C37 0.1(4) . . . .
C35 C36 C37 C38 -1.4(4) . . . .
C36 C37 C38 C39 1.1(4) . . . .
C37 C38 C39 C34 0.6(4) . . . .
C35 C34 C39 C38 -1.9(4) . . . .
P3 C34 C39 C38 178.6(2) . . . .
C34 P3 C40 C45 -103.0(2) . . . .
C46 P3 C40 C45 150.3(2) . . . .
Ni2 P3 C40 C45 23.0(2) . . . .
C34 P3 C40 C41 70.0(2) . . . .
C46 P3 C40 C41 -36.7(2) . . . .
Ni2 P3 C40 C41 -164.07(19) . . . .
C45 C40 C41 C42 -0.5(4) . . . .
P3 C40 C41 C42 -173.5(2) . . . .
C40 C41 C42 C43 -0.7(4) . . . .
C41 C42 C43 C44 0.9(5) . . . .
C42 C43 C44 C45 0.0(5) . . . .
C41 C40 C45 C44 1.5(4) . . . .
P3 C40 C45 C44 174.4(2) . . . .
C43 C44 C45 C40 -1.2(5) . . . .
C40 P3 C46 C47 -68.4(2) . . . .
C34 P3 C46 C47 -174.87(19) . . . .
Ni2 P3 C46 C47 55.3(2) . . . .
P3 C46 C47 C48 -74.0(3) . . . .
C46 C47 C48 P4 72.7(3) . . . .
C55 P4 C48 C47 -179.79(19) . . . .
C49 P4 C48 C47 72.5(2) . . . .
Ni2 P4 C48 C47 -54.0(2) . . . .
C55 P4 C49 C50 122.0(2) . . . .
C48 P4 C49 C50 -131.5(2) . . . .
Ni2 P4 C49 C50 -2.7(2) . . . .
C55 P4 C49 C54 -57.3(2) . . . .
C48 P4 C49 C54 49.2(2) . . . .
Ni2 P4 C49 C54 177.95(19) . . . .
C54 C49 C50 C51 -0.9(4) . . . .
P4 C49 C50 C51 179.8(2) . . . .
C49 C50 C51 C52 0.4(4) . . . .
C50 C51 C52 C53 0.0(5) . . . .
C51 C52 C53 C54 0.1(5) . . . .
C50 C49 C54 C53 1.0(4) . . . .
P4 C49 C54 C53 -179.7(2) . . . .
C52 C53 C54 C49 -0.6(4) . . . .
C49 P4 C55 C60 -25.4(3) . . . .
C48 P4 C55 C60 -133.0(2) . . . .
Ni2 P4 C55 C60 99.2(2) . . . .
C49 P4 C55 C56 155.7(2) . . . .
C48 P4 C55 C56 48.2(2) . . . .
Ni2 P4 C55 C56 -79.7(2) . . . .
C60 C55 C56 C57 0.9(4) . . . .
P4 C55 C56 C57 179.8(2) . . . .
C55 C56 C57 C58 -0.4(5) . . . .
C56 C57 C58 C59 -0.6(5) . . . .
C57 C58 C59 C60 1.0(5) . . . .
C58 C59 C60 C55 -0.5(5) . . . .
C56 C55 C60 C59 -0.4(4) . . . .
P4 C55 C60 C59 -179.3(2) . . . .
F10A F8 B2 F9A 139.3(9) . . . .
F9A F8 B2 F5 131.1(9) . . . .
F10A F8 B2 F5 -89.6(7) . . . .
F9A F8 B2 F6 -94.3(8) . . . .
F10A F8 B2 F6 45.0(8) . . . .
F9A F8 B2 F7 20.6(8) . . . .
F10A F8 B2 F7 159.9(6) . . . .
F9A F8 B2 F10A -139.3(9) . . . .
F9A F7 B2 F8 -28.4(10) . . . .
F9A F7 B2 F5 -144.6(10) . . . .
F9A F7 B2 F6 102.1(10) . . . .
F9A F7 B2 F10A 13(2) . . . .
B2 F7 F9A F8 43.5(12) . . . .
F8 B2 F9A F7 149.3(11) . . . .
F5 B2 F9A F7 52.8(15) . . . .
F6 B2 F9A F7 -89.4(9) . . . .
F10A B2 F9A F7 -173.7(9) . . . .
F5 B2 F9A F8 -96.4(12) . . . .
F6 B2 F9A F8 121.3(7) . . . .
F7 B2 F9A F8 -149.3(11) . . . .
F10A B2 F9A F8 37.0(8) . . . .
B2 F8 F9A F7 -49.8(14) . . . .
F10A F8 F9A F7 -87.9(17) . . . .
F10A F8 F9A B2 -38.1(8) . . . .
F9A F8 F10A B2 31.6(7) . . . .
F9A B2 F10A F8 -39.7(8) . . . .
F5 B2 F10A F8 108.8(6) . . . .
F6 B2 F10A F8 -143.8(6) . . . .
F7 B2 F10A F8 -49.2(18) . . . .
C66 O1 C65 C67 -174.5(12) . . . .
C65 O1 C66 C68 176.5(14) . . . .
